data_7156391
loop_
_publ_author_name
'Chen, Yao-Zhong'
'Zhu, Jie'
'Wu, Jin-Jin'
'Wu, Lei'

_publ_section_title
;
 Organobase catalyzed straightforward synthesis of phosphinyl
 functionalized 2H-pyran cores from allenylphosphine oxides and
 1,3-diones.
;
_journal_issue 36
_journal_name_full 'Organic &amp; biomolecular chemistry'
_journal_page_first 6675
_journal_page_last 6679
_journal_paper_doi 10.1039/c8ob01640b
_journal_volume 16
_journal_year 2018
_chemical_formula_moiety 'C26 H29 O3 P'
_chemical_formula_sum 'C26 H29 O3 P'
_chemical_formula_weight 420.46
_space_group_crystal_system monoclinic
_space_group_IT_number 14
_space_group_name_Hall '-P 2yn'
_space_group_name_H-M_alt 'P 1 21/n 1'
_symmetry_space_group_name_Hall '-P 2yn'
_symmetry_space_group_name_H-M 'P 1 21/n 1'
_atom_sites_solution_hydrogens geom
_audit_creation_method SHELXL-2014/7
_audit_update_record
;
2018-02-02 deposited with the CCDC.
2018-08-27 downloaded from the CCDC.
;
_cell_angle_alpha 90
_cell_angle_beta 109.906(4)
_cell_angle_gamma 90
_cell_formula_units_Z 4
_cell_length_a 9.6804(14)
_cell_length_b 24.788(4)
_cell_length_c 10.4180(16)
_cell_measurement_reflns_used 7795
_cell_measurement_temperature 296(2)
_cell_measurement_theta_max 27.11
_cell_measurement_theta_min 2.38
_cell_volume 2350.5(6)
_computing_cell_refinement 'Bruker SAINT'
_computing_data_collection 'Bruker APEX2'
_computing_data_reduction 'Bruker SAINT'
_computing_molecular_graphics 'Bruker SHELXTL'
_computing_publication_material 'Bruker SHELXTL'
_computing_structure_refinement 'SHELXL-2014 (Sheldrick 2014)'
_computing_structure_solution 'SHELXS-97 (Sheldrick 2008)'
_diffrn_ambient_temperature 296(2)
_diffrn_measured_fraction_theta_full 0.997
_diffrn_measured_fraction_theta_max 0.995
_diffrn_measurement_device_type 'Bruker APEX-II CCD'
_diffrn_measurement_method '\f and \w scans'
_diffrn_radiation_type MoK\a
_diffrn_radiation_wavelength 0.71073
_diffrn_reflns_av_R_equivalents 0.0399
_diffrn_reflns_av_unetI/netI 0.0350
_diffrn_reflns_Laue_measured_fraction_full 0.997
_diffrn_reflns_Laue_measured_fraction_max 0.995
_diffrn_reflns_limit_h_max 12
_diffrn_reflns_limit_h_min -12
_diffrn_reflns_limit_k_max 32
_diffrn_reflns_limit_k_min -32
_diffrn_reflns_limit_l_max 13
_diffrn_reflns_limit_l_min -13
_diffrn_reflns_number 32944
_diffrn_reflns_point_group_measured_fraction_full 0.997
_diffrn_reflns_point_group_measured_fraction_max 0.995
_diffrn_reflns_theta_full 25.242
_diffrn_reflns_theta_max 27.513
_diffrn_reflns_theta_min 2.384
_exptl_absorpt_coefficient_mu 0.140
_exptl_absorpt_correction_T_max 0.7455
_exptl_absorpt_correction_T_min 0.6643
_exptl_absorpt_correction_type multi-scan
_exptl_absorpt_process_details sadabs
_exptl_crystal_colour colourless
_exptl_crystal_density_diffrn 1.188
_exptl_crystal_description Block
_exptl_crystal_F_000 896
_exptl_crystal_size_max 0.210
_exptl_crystal_size_mid 0.180
_exptl_crystal_size_min 0.150
_refine_diff_density_max 0.242
_refine_diff_density_min -0.242
_refine_diff_density_rms 0.037
_refine_ls_extinction_method none
_refine_ls_goodness_of_fit_ref 1.027
_refine_ls_hydrogen_treatment constr
_refine_ls_matrix_type full
_refine_ls_number_parameters 275
_refine_ls_number_reflns 5386
_refine_ls_number_restraints 0
_refine_ls_restrained_S_all 1.027
_refine_ls_R_factor_all 0.0789
_refine_ls_R_factor_gt 0.0490
_refine_ls_shift/su_max 0.001
_refine_ls_shift/su_mean 0.000
_refine_ls_structure_factor_coef Fsqd
_refine_ls_weighting_details 'w=1/[\s^2^(Fo^2^)+(0.0768P)^2^+0.4079P] where P=(Fo^2^+2Fc^2^)/3'
_refine_ls_weighting_scheme calc
_refine_ls_wR_factor_gt 0.1280
_refine_ls_wR_factor_ref 0.1413
_reflns_Friedel_coverage 0.000
_reflns_number_gt 3915
_reflns_number_total 5386
_reflns_threshold_expression 'I > 2\s(I)'
_cod_data_source_file c8ob01640b2.cif
_cod_data_source_block CYZ170415_a
_cod_depositor_comments 'Adding full bibliography for 7156391.cif.'
_cod_original_cell_volume 2350.5(7)
_cod_database_code 7156391
_shelx_shelxl_version_number 2014/7
_shelx_space_group_comment
;
The symmetry employed for this shelxl refinement is uniquely defined
by the following loop, which should always be used as a source of
symmetry information in preference to the above space-group names.
They are only intended as comments.
;
_shelx_estimated_absorpt_t_min 0.971
_shelx_estimated_absorpt_t_max 0.979

loop_
_space_group_symop_operation_xyz
'x, y, z'
'-x+1/2, y+1/2, -z+1/2'
'-x, -y, -z'
'x-1/2, -y-1/2, z-1/2'

loop_
_atom_site_label
_atom_site_type_symbol
_atom_site_fract_x
_atom_site_fract_y
_atom_site_fract_z
_atom_site_U_iso_or_equiv
_atom_site_adp_type
_atom_site_occupancy
_atom_site_site_symmetry_order
_atom_site_calc_flag
_atom_site_refinement_flags_posn
_atom_site_refinement_flags_adp
C1 C 1.1547(2) 0.40932(8) 0.63657(19) 0.0506(4) Uani 1 1 d . .
C2 C 1.1850(2) 0.34859(8) 0.6481(2) 0.0634(5) Uani 1 1 d . .
H2A H 1.2529 0.3400 0.6007 0.076 Uiso 1 1 calc R U
H2B H 1.2327 0.3395 0.7436 0.076 Uiso 1 1 calc R U
C3 C 1.0497(2) 0.31403(8) 0.59059(19) 0.0527(5) Uani 1 1 d . .
C4 C 0.93192(17) 0.33363(6) 0.47138(16) 0.0393(4) Uani 1 1 d . .
C5 C 0.94232(17) 0.38365(7) 0.42662(15) 0.0393(4) Uani 1 1 d . .
C6 C 1.0678(2) 0.42122(8) 0.48621(18) 0.0508(4) Uani 1 1 d . .
H6A H 1.0307 0.4579 0.4783 0.061 Uiso 1 1 calc R U
H6B H 1.1335 0.4188 0.4339 0.061 Uiso 1 1 calc R U
C7 C 1.2984(2) 0.44148(10) 0.6781(3) 0.0772(7) Uani 1 1 d . .
H7A H 1.2769 0.4789 0.6573 0.116 Uiso 1 1 calc R U
H7B H 1.3590 0.4283 0.6287 0.116 Uiso 1 1 calc R U
H7C H 1.3493 0.4374 0.7744 0.116 Uiso 1 1 calc R U
C8 C 1.0649(2) 0.42598(10) 0.7251(2) 0.0712(6) Uani 1 1 d . .
H8A H 1.1163 0.4158 0.8181 0.107 Uiso 1 1 calc R U
H8B H 0.9711 0.4083 0.6932 0.107 Uiso 1 1 calc R U
H8C H 1.0508 0.4644 0.7198 0.107 Uiso 1 1 calc R U
C9 C 0.79924(18) 0.29915(6) 0.40820(17) 0.0428(4) Uani 1 1 d . .
H9A H 0.7750 0.2802 0.4792 0.051 Uiso 1 1 calc R U
H9B H 0.8201 0.2725 0.3492 0.051 Uiso 1 1 calc R U
C10 C 0.66787(17) 0.33407(6) 0.32469(15) 0.0386(4) Uani 1 1 d . .
H10 H 0.5964 0.3103 0.2600 0.046 Uiso 1 1 calc R U
C11 C 0.71357(18) 0.37623(7) 0.24353(16) 0.0404(4) Uani 1 1 d . .
C12 C 0.6506(2) 0.38917(8) 0.11284(18) 0.0518(5) Uani 1 1 d . .
C13 C 0.5149(3) 0.36179(10) 0.0203(2) 0.0751(7) Uani 1 1 d . .
H13A H 0.4986 0.3291 0.0622 0.113 Uiso 1 1 calc R U
H13B H 0.5274 0.3535 -0.0651 0.113 Uiso 1 1 calc R U
H13C H 0.4320 0.3853 0.0046 0.113 Uiso 1 1 calc R U
C14 C 0.7112(3) 0.43350(10) 0.0472(2) 0.0770(7) Uani 1 1 d . .
H14A H 0.8019 0.4465 0.1113 0.115 Uiso 1 1 calc R U
H14B H 0.6416 0.4626 0.0208 0.115 Uiso 1 1 calc R U
H14C H 0.7284 0.4195 -0.0320 0.115 Uiso 1 1 calc R U
C15 C 0.52039(19) 0.30463(8) 0.50932(18) 0.0465(4) Uani 1 1 d . .
C16 C 0.5631(2) 0.30178(9) 0.65092(19) 0.0588(5) Uani 1 1 d . .
H16 H 0.6132 0.3305 0.7038 0.071 Uiso 1 1 calc R U
C17 C 0.5315(3) 0.25657(11) 0.7135(2) 0.0751(7) Uani 1 1 d . .
H17 H 0.5613 0.2549 0.8082 0.090 Uiso 1 1 calc R U
C18 C 0.4572(3) 0.21462(11) 0.6369(3) 0.0775(7) Uani 1 1 d . .
H18 H 0.4350 0.1846 0.6797 0.093 Uiso 1 1 calc R U
C19 C 0.4143(3) 0.21611(10) 0.4969(3) 0.0785(7) Uani 1 1 d . .
H19 H 0.3639 0.1871 0.4452 0.094 Uiso 1 1 calc R U
C20 C 0.4466(2) 0.26127(8) 0.4327(2) 0.0642(5) Uani 1 1 d . .
H20 H 0.4185 0.2623 0.3380 0.077 Uiso 1 1 calc R U
C21 C 0.41810(19) 0.39905(7) 0.32902(17) 0.0441(4) Uani 1 1 d . .
C22 C 0.2979(2) 0.37527(9) 0.2322(2) 0.0636(6) Uani 1 1 d . .
H22 H 0.2955 0.3381 0.2202 0.076 Uiso 1 1 calc R U
C23 C 0.1817(2) 0.40633(10) 0.1536(2) 0.0726(6) Uani 1 1 d . .
H23 H 0.1025 0.3900 0.0877 0.087 Uiso 1 1 calc R U
C24 C 0.1823(3) 0.46134(10) 0.1717(2) 0.0708(6) Uani 1 1 d . .
H24 H 0.1034 0.4821 0.1188 0.085 Uiso 1 1 calc R U
C25 C 0.2990(3) 0.48533(9) 0.2676(2) 0.0698(6) Uani 1 1 d . .
H25 H 0.2993 0.5224 0.2808 0.084 Uiso 1 1 calc R U
C26 C 0.4163(2) 0.45464(8) 0.3449(2) 0.0547(5) Uani 1 1 d . .
H26 H 0.4960 0.4715 0.4090 0.066 Uiso 1 1 calc R U
O1 O 1.03951(19) 0.27013(6) 0.64140(17) 0.0848(5) Uani 1 1 d . .
O2 O 0.83797(13) 0.40647(5) 0.31723(11) 0.0471(3) Uani 1 1 d . .
O3 O 0.67385(14) 0.39917(5) 0.54620(13) 0.0572(4) Uani 1 1 d . .
P1 P 0.57879(5) 0.36353(2) 0.43785(4) 0.04089(15) Uani 1 1 d . .

loop_
_atom_site_aniso_label
_atom_site_aniso_U_11
_atom_site_aniso_U_22
_atom_site_aniso_U_33
_atom_site_aniso_U_23
_atom_site_aniso_U_13
_atom_site_aniso_U_12
C1 0.0458(10) 0.0509(11) 0.0480(10) 0.0061(8) 0.0069(8) 0.0009(8)
C2 0.0516(11) 0.0592(13) 0.0673(12) 0.0139(10) 0.0044(10) 0.0134(10)
C3 0.0596(12) 0.0426(10) 0.0534(10) 0.0122(9) 0.0161(9) 0.0147(9)
C4 0.0458(9) 0.0343(9) 0.0409(8) 0.0038(7) 0.0187(7) 0.0061(7)
C5 0.0439(9) 0.0397(9) 0.0346(8) 0.0073(7) 0.0138(7) 0.0059(7)
C6 0.0530(11) 0.0453(11) 0.0499(10) 0.0085(8) 0.0123(8) -0.0040(8)
C7 0.0580(13) 0.0786(16) 0.0775(15) 0.0063(13) 0.0005(11) -0.0108(12)
C8 0.0786(15) 0.0786(16) 0.0538(12) -0.0104(11) 0.0193(11) -0.0049(12)
C9 0.0543(10) 0.0301(8) 0.0494(9) 0.0046(7) 0.0246(8) 0.0040(7)
C10 0.0464(9) 0.0327(9) 0.0368(8) -0.0033(6) 0.0143(7) -0.0020(7)
C11 0.0457(9) 0.0367(9) 0.0376(8) 0.0007(7) 0.0126(7) 0.0028(7)
C12 0.0618(11) 0.0507(11) 0.0399(9) 0.0063(8) 0.0133(8) 0.0038(9)
C13 0.0833(15) 0.0849(17) 0.0416(10) 0.0029(10) 0.0011(10) -0.0063(13)
C14 0.0922(17) 0.0805(16) 0.0517(11) 0.0273(11) 0.0161(11) -0.0033(13)
C15 0.0425(9) 0.0530(11) 0.0471(9) 0.0064(8) 0.0191(8) 0.0042(8)
C16 0.0582(12) 0.0749(14) 0.0478(10) 0.0070(10) 0.0239(9) 0.0094(10)
C17 0.0784(15) 0.0980(19) 0.0597(13) 0.0266(13) 0.0375(12) 0.0167(14)
C18 0.0786(15) 0.0806(17) 0.0894(17) 0.0353(14) 0.0496(14) 0.0090(13)
C19 0.0811(16) 0.0650(15) 0.0903(17) 0.0142(13) 0.0303(14) -0.0160(12)
C20 0.0730(13) 0.0587(13) 0.0601(12) 0.0081(10) 0.0215(10) -0.0139(11)
C21 0.0467(10) 0.0396(9) 0.0490(9) -0.0024(7) 0.0203(8) -0.0013(7)
C22 0.0551(12) 0.0482(12) 0.0761(14) -0.0053(10) 0.0075(10) -0.0013(9)
C23 0.0534(12) 0.0761(16) 0.0753(14) 0.0042(12) 0.0049(11) -0.0015(11)
C24 0.0713(14) 0.0692(15) 0.0729(14) 0.0238(12) 0.0258(12) 0.0209(12)
C25 0.0914(16) 0.0434(12) 0.0763(14) 0.0102(11) 0.0308(13) 0.0109(11)
C26 0.0665(12) 0.0414(10) 0.0565(11) -0.0001(9) 0.0213(10) -0.0039(9)
O1 0.0941(12) 0.0496(9) 0.0869(11) 0.0331(8) -0.0001(9) 0.0070(8)
O2 0.0508(7) 0.0415(7) 0.0421(6) 0.0135(5) 0.0068(5) -0.0030(5)
O3 0.0528(7) 0.0602(8) 0.0556(7) -0.0238(6) 0.0145(6) -0.0076(6)
P1 0.0423(3) 0.0405(3) 0.0399(2) -0.00674(18) 0.01400(19) -0.00256(18)

loop_
_atom_type_symbol
_atom_type_description
_atom_type_scat_dispersion_real
_atom_type_scat_dispersion_imag
_atom_type_scat_source
C C 0.0033 0.0016 'International Tables Vol C Tables 4.2.6.8 and 6.1.1.4'
H H 0.0000 0.0000 'International Tables Vol C Tables 4.2.6.8 and 6.1.1.4'
O O 0.0106 0.0060 'International Tables Vol C Tables 4.2.6.8 and 6.1.1.4'
P P 0.1023 0.0942 'International Tables Vol C Tables 4.2.6.8 and 6.1.1.4'

loop_
_geom_angle_atom_site_label_1
_geom_angle_atom_site_label_2
_geom_angle_atom_site_label_3
_geom_angle
C8 C1 C2 110.67(18)
C8 C1 C7 109.75(18)
C2 C1 C7 110.97(17)
C8 C1 C6 109.79(16)
C2 C1 C6 107.05(16)
C7 C1 C6 108.54(16)
C3 C2 C1 114.20(15)
C3 C2 H2A 108.7
C1 C2 H2A 108.7
C3 C2 H2B 108.7
C1 C2 H2B 108.7
H2A C2 H2B 107.6
O1 C3 C4 120.62(18)
O1 C3 C2 121.21(17)
C4 C3 C2 118.15(16)
C5 C4 C3 118.45(16)
C5 C4 C9 122.03(14)
C3 C4 C9 119.40(15)
C4 C5 O2 123.58(15)
C4 C5 C6 125.52(15)
O2 C5 C6 110.89(13)
C5 C6 C1 113.06(15)
C5 C6 H6A 109.0
C1 C6 H6A 109.0
C5 C6 H6B 109.0
C1 C6 H6B 109.0
H6A C6 H6B 107.8
C1 C7 H7A 109.5
C1 C7 H7B 109.5
H7A C7 H7B 109.5
C1 C7 H7C 109.5
H7A C7 H7C 109.5
H7B C7 H7C 109.5
C1 C8 H8A 109.5
C1 C8 H8B 109.5
H8A C8 H8B 109.5
C1 C8 H8C 109.5
H8A C8 H8C 109.5
H8B C8 H8C 109.5
C4 C9 C10 110.35(13)
C4 C9 H9A 109.6
C10 C9 H9A 109.6
C4 C9 H9B 109.6
C10 C9 H9B 109.6
H9A C9 H9B 108.1
C11 C10 C9 111.36(13)
C11 C10 P1 112.21(11)
C9 C10 P1 109.85(11)
C11 C10 H10 107.7
C9 C10 H10 107.7
P1 C10 H10 107.7
C12 C11 O2 116.13(15)
C12 C11 C10 128.67(16)
O2 C11 C10 115.19(13)
C11 C12 C13 123.03(18)
C11 C12 C14 121.70(18)
C13 C12 C14 115.27(16)
C12 C13 H13A 109.5
C12 C13 H13B 109.5
H13A C13 H13B 109.5
C12 C13 H13C 109.5
H13A C13 H13C 109.5
H13B C13 H13C 109.5
C12 C14 H14A 109.5
C12 C14 H14B 109.5
H14A C14 H14B 109.5
C12 C14 H14C 109.5
H14A C14 H14C 109.5
H14B C14 H14C 109.5
C20 C15 C16 118.74(18)
C20 C15 P1 124.07(14)
C16 C15 P1 117.01(16)
C17 C16 C15 120.5(2)
C17 C16 H16 119.8
C15 C16 H16 119.8
C18 C17 C16 120.1(2)
C18 C17 H17 119.9
C16 C17 H17 119.9
C17 C18 C19 120.7(2)
C17 C18 H18 119.6
C19 C18 H18 119.6
C18 C19 C20 119.7(2)
C18 C19 H19 120.2
C20 C19 H19 120.2
C15 C20 C19 120.2(2)
C15 C20 H20 119.9
C19 C20 H20 119.9
C22 C21 C26 117.85(18)
C22 C21 P1 125.34(14)
C26 C21 P1 116.80(14)
C23 C22 C21 120.5(2)
C23 C22 H22 119.7
C21 C22 H22 119.7
C24 C23 C22 120.5(2)
C24 C23 H23 119.8
C22 C23 H23 119.8
C25 C24 C23 119.8(2)
C25 C24 H24 120.1
C23 C24 H24 120.1
C24 C25 C26 120.0(2)
C24 C25 H25 120.0
C26 C25 H25 120.0
C25 C26 C21 121.36(19)
C25 C26 H26 119.3
C21 C26 H26 119.3
C5 O2 C11 119.30(12)
O3 P1 C21 111.44(8)
O3 P1 C15 111.51(8)
C21 P1 C15 109.08(8)
O3 P1 C10 114.93(8)
C21 P1 C10 106.44(8)
C15 P1 C10 102.94(8)

loop_
_geom_bond_atom_site_label_1
_geom_bond_atom_site_label_2
_geom_bond_distance
C1 C8 1.524(3)
C1 C2 1.530(3)
C1 C7 1.533(3)
C1 C6 1.533(3)
C2 C3 1.508(3)
C2 H2A 0.9700
C2 H2B 0.9700
C3 O1 1.229(2)
C3 C4 1.454(2)
C4 C5 1.340(2)
C4 C9 1.496(2)
C5 O2 1.3621(18)
C5 C6 1.488(2)
C6 H6A 0.9700
C6 H6B 0.9700
C7 H7A 0.9600
C7 H7B 0.9600
C7 H7C 0.9600
C8 H8A 0.9600
C8 H8B 0.9600
C8 H8C 0.9600
C9 C10 1.539(2)
C9 H9A 0.9700
C9 H9B 0.9700
C10 C11 1.503(2)
C10 P1 1.8328(16)
C10 H10 0.9800
C11 C12 1.328(2)
C11 O2 1.404(2)
C12 C13 1.501(3)
C12 C14 1.513(3)
C13 H13A 0.9600
C13 H13B 0.9600
C13 H13C 0.9600
C14 H14A 0.9600
C14 H14B 0.9600
C14 H14C 0.9600
C15 C20 1.383(3)
C15 C16 1.392(3)
C15 P1 1.8145(18)
C16 C17 1.382(3)
C16 H16 0.9300
C17 C18 1.358(4)
C17 H17 0.9300
C18 C19 1.375(4)
C18 H18 0.9300
C19 C20 1.393(3)
C19 H19 0.9300
C20 H20 0.9300
C21 C22 1.385(3)
C21 C26 1.389(3)
C21 P1 1.8109(18)
C22 C23 1.379(3)
C22 H22 0.9300
C23 C24 1.376(3)
C23 H23 0.9300
C24 C25 1.363(3)
C24 H24 0.9300
C25 C26 1.376(3)
C25 H25 0.9300
C26 H26 0.9300
O3 P1 1.4812(13)

loop_
_geom_torsion_atom_site_label_1
_geom_torsion_atom_site_label_2
_geom_torsion_atom_site_label_3
_geom_torsion_atom_site_label_4
_geom_torsion
C8 C1 C2 C3 66.0(2)
C7 C1 C2 C3 -171.93(18)
C6 C1 C2 C3 -53.7(2)
C1 C2 C3 O1 -146.6(2)
C1 C2 C3 C4 34.5(3)
O1 C3 C4 C5 174.37(18)
C2 C3 C4 C5 -6.7(2)
O1 C3 C4 C9 -1.7(3)
C2 C3 C4 C9 177.26(16)
C3 C4 C5 O2 -179.13(14)
C9 C4 C5 O2 -3.2(2)
C3 C4 C5 C6 2.0(3)
C9 C4 C5 C6 177.92(16)
C4 C5 C6 C1 -24.6(3)
O2 C5 C6 C1 156.38(15)
C8 C1 C6 C5 -72.3(2)
C2 C1 C6 C5 47.9(2)
C7 C1 C6 C5 167.73(17)
C5 C4 C9 C10 -18.1(2)
C3 C4 C9 C10 157.85(14)
C4 C9 C10 C11 41.92(18)
C4 C9 C10 P1 -83.02(14)
C9 C10 C11 C12 132.37(19)
P1 C10 C11 C12 -104.02(19)
C9 C10 C11 O2 -48.95(18)
P1 C10 C11 O2 74.66(15)
O2 C11 C12 C13 -178.55(18)
C10 C11 C12 C13 0.1(3)
O2 C11 C12 C14 0.8(3)
C10 C11 C12 C14 179.44(18)
C20 C15 C16 C17 -0.3(3)
P1 C15 C16 C17 -175.61(15)
C15 C16 C17 C18 -0.6(3)
C16 C17 C18 C19 1.0(4)
C17 C18 C19 C20 -0.4(4)
C16 C15 C20 C19 0.9(3)
P1 C15 C20 C19 175.82(17)
C18 C19 C20 C15 -0.6(4)
C26 C21 C22 C23 0.9(3)
P1 C21 C22 C23 -179.25(17)
C21 C22 C23 C24 -1.2(4)
C22 C23 C24 C25 0.4(4)
C23 C24 C25 C26 0.6(3)
C24 C25 C26 C21 -1.0(3)
C22 C21 C26 C25 0.2(3)
P1 C21 C26 C25 -179.69(16)
C4 C5 O2 C11 -1.8(2)
C6 C5 O2 C11 177.29(14)
C12 C11 O2 C5 -152.33(16)
C10 C11 O2 C5 28.8(2)
C22 C21 P1 O3 -169.64(16)
C26 C21 P1 O3 10.26(17)
C22 C21 P1 C15 -46.08(19)
C26 C21 P1 C15 133.81(14)
C22 C21 P1 C10 64.34(18)
C26 C21 P1 C10 -115.76(14)
C20 C15 P1 O3 -171.52(16)
C16 C15 P1 O3 3.46(17)
C20 C15 P1 C21 64.96(18)
C16 C15 P1 C21 -120.05(15)
C20 C15 P1 C10 -47.79(18)
C16 C15 P1 C10 127.20(15)
C11 C10 P1 O3 -63.79(13)
C9 C10 P1 O3 60.67(13)
C11 C10 P1 C21 60.09(13)
C9 C10 P1 C21 -175.45(11)
C11 C10 P1 C15 174.77(11)
C9 C10 P1 C15 -60.78(12)
